data_4513718
loop_
_publ_author_name
'Martins, In\^es C. B.'
'Sardo, Mariana'
'Santos, S\'ergio M.'
'Fernandes, Auguste'
'Antunes, Alexandra'
'Andr\'e, V\^ania'
'Mafra, Lu\'is'
'Duarte, M. Teresa'

_publ_section_title
;
 Packing Interactions and Physicochemical Properties of Novel
 Multicomponent Crystal Forms of the Anti-Inflammatory Azelaic Acid
 Studied by X-ray and Solid-State NMR
;
_journal_issue 1
_journal_name_full 'Crystal Growth &amp; Design'
_journal_page_first 154
_journal_paper_doi 10.1021/acs.cgd.5b01057
_journal_volume 16
_journal_year 2016
_chemical_formula_moiety C9H14O4,C4H12N2
_chemical_formula_sum 'C13 H26 N2 O4'
_chemical_formula_weight 274.36
_chemical_name_systematic
;
 ?
;
_space_group_IT_number 13
_symmetry_cell_setting monoclinic
_symmetry_space_group_name_Hall '-P 2yc'
_symmetry_space_group_name_H-M 'P 1 2/c 1'
_atom_sites_solution_hydrogens geom
_atom_sites_solution_primary direct
_atom_sites_solution_secondary difmap
_audit_creation_method SHELXL-97
_cell_angle_alpha 90.00
_cell_angle_beta 98.052(7)
_cell_angle_gamma 90.00
_cell_formula_units_Z 2
_cell_length_a 5.706(9)
_cell_length_b 9.274(2)
_cell_length_c 14.059(3)
_cell_measurement_temperature 150
_cell_measurement_theta_max 25.36
_cell_measurement_theta_min 3.66
_cell_volume 736.6(12)
_computing_cell_refinement 'BRUKER SMART (Bruker, 2005)'
_computing_data_collection 'BRUKER SMART (Bruker, 2005)'
_computing_data_reduction 'BRUKER SAINT (Bruker, 2005)'
_computing_molecular_graphics 'ORTEP 3.2 (Farrugia, 1997) and Mercury 3.0'
_computing_structure_refinement 'SHELXL-97 (Sheldrick, 2008)'
_computing_structure_solution 'SIR 97 (Altomare et al, 1999)'
_diffrn_ambient_temperature 150
_diffrn_measured_fraction_theta_full 0.993
_diffrn_measured_fraction_theta_max 0.993
_diffrn_measurement_device_type 'CCD area detector'
_diffrn_measurement_method 'phi and omega scans'
_diffrn_radiation_monochromator graphite
_diffrn_radiation_source 'fine-focus sealed tube'
_diffrn_radiation_type MoK\a
_diffrn_radiation_wavelength 0.71069
_diffrn_reflns_av_R_equivalents 0.0689
_diffrn_reflns_av_sigmaI/netI 0.0800
_diffrn_reflns_limit_h_max 6
_diffrn_reflns_limit_h_min -5
_diffrn_reflns_limit_k_max 11
_diffrn_reflns_limit_k_min -11
_diffrn_reflns_limit_l_max 16
_diffrn_reflns_limit_l_min -16
_diffrn_reflns_number 4858
_diffrn_reflns_theta_full 25.36
_diffrn_reflns_theta_max 25.36
_diffrn_reflns_theta_min 3.66
_exptl_absorpt_coefficient_mu 0.091
_exptl_absorpt_correction_T_max 0.998
_exptl_absorpt_correction_T_min 0.996
_exptl_absorpt_correction_type multi-scan
_exptl_absorpt_process_details 'SADABS (Bruker,2005)'
_exptl_crystal_colour colorless
_exptl_crystal_density_diffrn 1.237
_exptl_crystal_density_meas ?
_exptl_crystal_density_method 'not measured'
_exptl_crystal_description Needles
_exptl_crystal_F_000 300
_exptl_crystal_size_max 0.21
_exptl_crystal_size_mid 0.04
_exptl_crystal_size_min 0.02
_refine_diff_density_max 0.252
_refine_diff_density_min -0.260
_refine_diff_density_rms 0.069
_refine_ls_extinction_method none
_refine_ls_goodness_of_fit_ref 0.952
_refine_ls_hydrogen_treatment mixed
_refine_ls_matrix_type full
_refine_ls_number_parameters 95
_refine_ls_number_reflns 1347
_refine_ls_number_restraints 0
_refine_ls_restrained_S_all 0.952
_refine_ls_R_factor_all 0.1048
_refine_ls_R_factor_gt 0.0528
_refine_ls_shift/su_max 0.000
_refine_ls_shift/su_mean 0.000
_refine_ls_structure_factor_coef Fsqd
_refine_ls_weighting_details
; calc
 [0.00000+1.00000exp(0.00(sin\q/\l)^2^)]/
   [\s^2^(Fo^2^)+0.0000+0.0000*P+(0.0753P)^2^+0.0070sin\q/\l]
 where P = 0.33333Fo^2^ + 0.66667Fc^2^
;
_refine_ls_weighting_scheme calc
_refine_ls_wR_factor_gt 0.1231
_refine_ls_wR_factor_ref 0.1389
_reflns_number_gt 843
_reflns_number_total 1347
_reflns_threshold_expression >2\s(I)
_cod_data_source_file cg5b01057_si_002.cif
_cod_data_source_block AA:PIP
_cod_depositor_comments
;
The following automatic conversions were performed:

'_symmetry_cell_setting' value 'Monoclinic' changed to 'monoclinic'
according to
/usr/data/users/saulius/crontab/automatic-downloads/rss-feeds/ACS/lib/dictionaries/cif_core.dic
dictionary named 'cif_core.dic' version 2.4.2 from 2011-04-26.

'_exptl_crystal_density_meas' value 'not measured' was changed to '?'
- the value is perceived as not measured.

Automatic conversion script
Id: cif_fix_values 4268 2015-11-12 08:31:59Z antanas 

 Adding full bibliography for 4513714--4513718.cif.
;
_cod_original_sg_symbol_H-M P2/c
_cod_database_code 4513718

loop_
_symmetry_equiv_pos_as_xyz
'x, y, z'
'-x, y, -z+1/2'
'-x, -y, -z'
'x, -y, z-1/2'

loop_
_atom_site_label
_atom_site_type_symbol
_atom_site_fract_x
_atom_site_fract_y
_atom_site_fract_z
_atom_site_U_iso_or_equiv
_atom_site_adp_type
_atom_site_occupancy
_atom_site_symmetry_multiplicity
_atom_site_calc_flag
_atom_site_refinement_flags
C1 C -0.0857(4) 0.1638(3) 0.52960(16) 0.0212(6) Uani 1 1 d .
C2 C 0.0737(4) 0.2542(3) 0.47552(17) 0.0240(6) Uani 1 1 d .
H2A H 0.2047 0.1944 0.4622 0.029 Uiso 1 1 calc R
H2B H 0.1392 0.3317 0.5174 0.029 Uiso 1 1 calc R
C3 C -0.0414(4) 0.3200(3) 0.38152(17) 0.0254(6) Uani 1 1 d .
H3A H -0.0965 0.2429 0.3373 0.030 Uiso 1 1 calc R
H3B H -0.1785 0.3754 0.3934 0.030 Uiso 1 1 calc R
C4 C 0.1233(5) 0.4169(3) 0.33477(17) 0.0259(6) Uani 1 1 d .
H4A H 0.2453 0.3580 0.3126 0.031 Uiso 1 1 calc R
H4B H 0.2004 0.4830 0.3828 0.031 Uiso 1 1 calc R
C5 C 0.0000 0.5044(4) 0.2500 0.0305(9) Uani 1 2 d S
H5A H -0.1167 0.5664 0.2733 0.037 Uiso 0.50 1 calc PR
H5B H 0.1167 0.5664 0.2267 0.037 Uiso 0.50 1 calc PR
C6 C 0.5524(4) 0.2142(2) 0.70363(16) 0.0206(6) Uani 1 1 d .
H6A H 0.4996 0.2991 0.6665 0.025 Uiso 1 1 calc R
H6B H 0.7237 0.2175 0.7176 0.025 Uiso 1 1 calc R
C7 C 0.5526(4) -0.0488(2) 0.70365(16) 0.0207(6) Uani 1 1 d .
H7A H 0.7239 -0.0519 0.7177 0.025 Uiso 1 1 calc R
H7B H 0.5002 -0.1338 0.6665 0.025 Uiso 1 1 calc R
N1 N 0.4791(4) 0.0826(2) 0.64684(14) 0.0185(5) Uani 1 1 d .
O1 O 0.0068(3) 0.10486(18) 0.60738(11) 0.0253(5) Uani 1 1 d .
O2 O -0.3015(3) 0.15387(19) 0.49671(11) 0.0254(5) Uani 1 1 d .
H1N H 0.565(5) 0.084(3) 0.592(2) 0.042(8) Uiso 1 1 d .
H2N H 0.310(5) 0.084(3) 0.633(2) 0.035(8) Uiso 1 1 d .

loop_
_atom_site_aniso_label
_atom_site_aniso_U_11
_atom_site_aniso_U_22
_atom_site_aniso_U_33
_atom_site_aniso_U_23
_atom_site_aniso_U_13
_atom_site_aniso_U_12
C1 0.0228(14) 0.0312(14) 0.0095(12) -0.0040(11) 0.0024(10) 0.0021(11)
C2 0.0206(14) 0.0376(14) 0.0133(12) 0.0015(11) 0.0002(10) -0.0037(11)
C3 0.0279(15) 0.0353(15) 0.0119(12) 0.0031(11) -0.0007(11) -0.0008(11)
C4 0.0359(16) 0.0300(14) 0.0109(12) -0.0024(11) 0.0000(11) -0.0049(12)
C5 0.048(2) 0.029(2) 0.0137(18) 0.000 0.0038(18) 0.000
C6 0.0250(14) 0.0267(13) 0.0102(12) -0.0001(10) 0.0023(10) -0.0035(11)
C7 0.0227(14) 0.0306(14) 0.0080(12) -0.0002(10) -0.0009(10) 0.0005(11)
N1 0.0180(12) 0.0321(12) 0.0046(9) 0.0002(9) -0.0009(9) -0.0012(9)
O1 0.0225(10) 0.0431(11) 0.0090(9) 0.0060(8) -0.0020(7) 0.0024(8)
O2 0.0220(10) 0.0451(11) 0.0084(8) 0.0019(8) -0.0002(7) -0.0016(8)

loop_
_atom_type_symbol
_atom_type_description
_atom_type_scat_dispersion_real
_atom_type_scat_dispersion_imag
_atom_type_scat_source
C C 0.0033 0.0016 'International Tables Vol C Tables 4.2.6.8 and 6.1.1.4'
H H 0.0000 0.0000 'International Tables Vol C Tables 4.2.6.8 and 6.1.1.4'
N N 0.0061 0.0033 'International Tables Vol C Tables 4.2.6.8 and 6.1.1.4'
O O 0.0106 0.0060 'International Tables Vol C Tables 4.2.6.8 and 6.1.1.4'

loop_
_geom_angle_atom_site_label_1
_geom_angle_atom_site_label_2
_geom_angle_atom_site_label_3
_geom_angle
_geom_angle_site_symmetry_1
_geom_angle_site_symmetry_3
O2 C1 O1 123.6(2) . .
O2 C1 C2 118.8(2) . .
O1 C1 C2 117.6(2) . .
C1 C2 C3 116.2(2) . .
C4 C3 C2 113.4(2) . .
C3 C4 C5 114.0(2) . .
C4 C5 C4 115.9(3) 2 .
N1 C6 C6 110.41(16) . 2_656
N1 C7 C7 110.37(16) . 2_656
C7 N1 C6 110.35(18) . .

loop_
_geom_bond_atom_site_label_1
_geom_bond_atom_site_label_2
_geom_bond_distance
_geom_bond_site_symmetry_2
C1 O2 1.257(3) .
C1 O1 1.269(3) .
C1 C2 1.517(4) .
C2 C3 1.519(3) .
C3 C4 1.516(4) .
C4 C5 1.529(3) .
C5 C4 1.529(3) 2
C6 N1 1.486(3) .
C6 C6 1.509(4) 2_656
C7 N1 1.485(3) .
C7 C7 1.509(5) 2_656
